data_1551478
loop_
_publ_author_name
'Flora L. Thorp-Greenwood'
'Alexander N. Kulak'
'Michaele J. Hardie'

_publ_section_title
;
 An infinite chainmail of M6L6 metallacycles featuring multiple Borromean
 links
;
_journal_name_full 'Nature Chemistry'
_journal_page_first 526
_journal_page_last 531
_journal_paper_doi 10.1038/nchem.2259
_journal_volume 7
_journal_year 2015
_chemical_formula_sum 'C266 H240 Br12 Cu6 N18 O63 S7'
_chemical_formula_weight 6261.34
_chemical_name_systematic
; 
 tris(iso-nicotinoyl)cyclotriguaiacyclene copper bromide
;
_space_group_IT_number 148
_space_group_name_Hall '-R 3'
_space_group_name_H-M_alt 'R -3 :H'
_symmetry_cell_setting hexagonal
_symmetry_space_group_name_H-M 'R -3 :H'
_atom_sites_solution_hydrogens geom
_atom_sites_solution_primary direct
_atom_sites_solution_secondary difmap
_cell_angle_alpha 90.00
_cell_angle_beta 90.00
_cell_angle_gamma 120.00
_cell_formula_units_Z 9
_cell_length_a 38.1839(2)
_cell_length_b 38.1839(2)
_cell_length_c 57.9645(4)
_cell_measurement_temperature 100(2)
_cell_volume 73190.3(7)
_computing_structure_refinement 'SHELXL-97 (Sheldrick, 1997)'
_computing_structure_solution 'SHELXS-97 (Sheldrick, 1990)'
_diffrn_ambient_temperature 100(2)
_diffrn_measured_fraction_theta_full 0.995
_diffrn_measured_fraction_theta_max 0.995
_diffrn_radiation_monochromator graphite
_diffrn_radiation_source 'fine-focus sealed tube'
_diffrn_radiation_type CuK\a
_diffrn_radiation_wavelength 1.54184
_diffrn_reflns_av_R_equivalents 0.0653
_diffrn_reflns_av_sigmaI/netI 0.0241
_diffrn_reflns_limit_h_max 38
_diffrn_reflns_limit_h_min -35
_diffrn_reflns_limit_k_max 38
_diffrn_reflns_limit_k_min -38
_diffrn_reflns_limit_l_max 57
_diffrn_reflns_limit_l_min -57
_diffrn_reflns_number 206597
_diffrn_reflns_theta_full 51.27
_diffrn_reflns_theta_max 51.27
_diffrn_reflns_theta_min 3.08
_exptl_absorpt_coefficient_mu 3.142
_exptl_absorpt_correction_T_max 0.9398
_exptl_absorpt_correction_T_min 0.5722
_exptl_absorpt_correction_type multi-scan
_exptl_crystal_colour yellow
_exptl_crystal_density_diffrn 1.279
_exptl_crystal_density_method 'not measured'
_exptl_crystal_description needle
_exptl_crystal_F_000 28548
_exptl_crystal_size_max 0.20
_exptl_crystal_size_mid 0.02
_exptl_crystal_size_min 0.02
_refine_diff_density_max 5.760
_refine_diff_density_min -1.162
_refine_diff_density_rms 0.243
_refine_ls_extinction_method none
_refine_ls_goodness_of_fit_ref 1.808
_refine_ls_hydrogen_treatment mixed
_refine_ls_matrix_type fullcycle
_refine_ls_number_parameters 1603
_refine_ls_number_reflns 17582
_refine_ls_number_restraints 437
_refine_ls_restrained_S_all 1.796
_refine_ls_R_factor_all 0.1369
_refine_ls_R_factor_gt 0.1302
_refine_ls_shift/su_max 0.002
_refine_ls_shift/su_mean 0.001
_refine_ls_structure_factor_coef Fsqd
_refine_ls_weighting_details 'calc w=1/[\s^2^(Fo^2^)+(0.2000P)^2^+0.0000P] where P=(Fo^2^+2Fc^2^)/3'
_refine_ls_weighting_scheme calc
_refine_ls_wR_factor_gt 0.3568
_refine_ls_wR_factor_ref 0.3698
_reflns_number_gt 16158
_reflns_number_total 17582
_reflns_threshold_expression >2sigma(I)
_cod_data_source_file nchem.2259-s2.cif
_cod_data_source_block c
_cod_depositor_comments
;
The following automatic conversions were performed:

data item '_symmetry_cell_setting' value 'Hexagonal' was changed to
'hexagonal' in accordance with the built-in table derived from the
CIF Core dictionary named 'cif_core.dic' version 2.4.5 last updated
on 2014-11-21.

Automatic conversion script
Id: cif_fix_values 6909 2019-04-08 15:41:33Z antanas 
;
_cod_original_cell_volume 73190.2(7)
_cod_original_sg_symbol_H-M R-3
_cod_database_code 1551478

loop_
_symmetry_equiv_pos_as_xyz
'x, y, z'
'-y, x-y, z'
'-x+y, -x, z'
'x+2/3, y+1/3, z+1/3'
'-y+2/3, x-y+1/3, z+1/3'
'-x+y+2/3, -x+1/3, z+1/3'
'x+1/3, y+2/3, z+2/3'
'-y+1/3, x-y+2/3, z+2/3'
'-x+y+1/3, -x+2/3, z+2/3'
'-x, -y, -z'
'y, -x+y, -z'
'x-y, x, -z'
'-x+2/3, -y+1/3, -z+1/3'
'y+2/3, -x+y+1/3, -z+1/3'
'x-y+2/3, x+1/3, -z+1/3'
'-x+1/3, -y+2/3, -z+2/3'
'y+1/3, -x+y+2/3, -z+2/3'
'x-y+1/3, x+2/3, -z+2/3'

loop_
_atom_site_label
_atom_site_type_symbol
_atom_site_fract_x
_atom_site_fract_y
_atom_site_fract_z
_atom_site_U_iso_or_equiv
_atom_site_adp_type
_atom_site_occupancy
_atom_site_symmetry_multiplicity
_atom_site_calc_flag
_atom_site_refinement_flags
_atom_site_disorder_assembly
_atom_site_disorder_group
Br1 Br 0.06782(7) 0.78171(8) -0.12677(4) 0.1106(8) Uani 1 1 d U . .
Br2 Br 0.20382(5) 0.88740(5) -0.15002(2) 0.0641(5) Uani 1 1 d U . .
Br3 Br -0.54219(8) 0.47125(7) 0.18200(3) 0.0963(7) Uani 1 1 d U . .
Br4 Br -0.44237(9) 0.60734(10) 0.20804(6) 0.1491(12) Uani 1 1 d U . .
Br5 Br -0.54914(11) 1.01682(7) 0.14866(4) 0.1296(10) Uani 1 1 d U . .
O31 O -0.4168(5) 1.0429(3) 0.12754(18) 0.108(3) Uani 1 1 d U . .
Br7 Br 0.0000 1.0000 0.0000 0.0200(5) Uani 1 6 d S . .
Br6 Br 0.3333 0.6667 0.00025(3) 0.0160(4) Uani 1 3 d S . .
Cu1 Cu 0.13568(6) 0.83900(6) -0.13622(3) 0.0547(5) Uani 1 1 d U . .
Cu2 Cu -0.49816(8) 0.54007(9) 0.19821(4) 0.0851(8) Uani 1 1 d U . .
Cu3 Cu -0.47892(14) 1.03352(10) 0.13641(6) 0.1382(14) Uani 1 1 d U . .
S1 S 0.10459(17) 0.86798(17) -0.08948(9) 0.0990(15) Uiso 1 1 d U . .
S2 S -0.53349(18) 0.57432(18) 0.24032(10) 0.1059(16) Uiso 1 1 d U . .
O1 O 0.2255(2) 0.7715(2) -0.05616(13) 0.0408(18) Uiso 1 1 d U . .
O2 O 0.1927(2) 0.7172(2) -0.08018(13) 0.0391(18) Uani 1 1 d U . .
O3 O 0.1420(3) 0.6887(3) -0.04440(17) 0.056(2) Uani 1 1 d U . .
O4 O 0.0584(3) 0.4894(3) -0.04354(15) 0.066(3) Uani 1 1 d U . .
O5 O 0.0794(2) 0.4938(2) -0.00732(13) 0.0449(19) Uani 1 1 d U . .
O6 O 0.1071(3) 0.4480(3) -0.02727(16) 0.059(2) Uani 1 1 d U . .
O7 O 0.2830(2) 0.5400(3) -0.12799(13) 0.047(2) Uani 1 1 d U . .
O8 O 0.2186(2) 0.5183(2) -0.11613(12) 0.0376(17) Uani 1 1 d U . .
O9 O 0.2418(3) 0.5914(2) -0.13365(11) 0.047(2) Uani 1 1 d U . .
O10 O -0.1748(5) 0.7220(3) 0.0424(2) 0.109(5) Uani 1 1 d U . .
O11 O -0.1723(3) 0.7489(3) 0.00748(19) 0.071(3) Uani 1 1 d U . .
O12 O -0.2174(3) 0.7711(3) 0.03250(19) 0.076(3) Uani 1 1 d U . .
O13 O -0.1252(3) 0.9535(3) 0.13093(16) 0.069(3) Uani 1 1 d U . .
O14 O -0.1463(2) 0.8891(3) 0.12226(14) 0.054(2) Uani 1 1 d U . .
O15 O -0.0718(3) 0.9124(3) 0.13892(13) 0.066(3) Uani 1 1 d U . .
O16 O 0.1034(3) 0.8940(3) 0.06089(17) 0.063(3) Uani 1 1 d U A .
O17 O 0.0469(2) 0.8572(3) 0.08187(12) 0.0444(19) Uani 1 1 d U A .
O18 O 0.0216(3) 0.8116(3) 0.04481(14) 0.049(2) Uani 1 1 d U . .
O19 O -0.6144(3) 0.5922(3) 0.12766(15) 0.058(2) Uani 1 1 d U . .
O20 O -0.5503(2) 0.6383(2) 0.11931(12) 0.0341(16) Uani 1 1 d U . .
O21 O -0.5775(3) 0.6872(2) 0.13506(11) 0.0375(18) Uani 1 1 d U . .
O22 O -0.5633(3) 0.8746(2) 0.05894(15) 0.048(2) Uani 1 1 d U B .
O23 O -0.5268(3) 0.8569(3) 0.08088(15) 0.057(2) Uani 1 1 d U B .
O24 O -0.4747(3) 0.8786(2) 0.0468(2) 0.083(3) Uani 1 1 d DU . .
O25 O -0.3874(3) 0.7689(5) 0.04709(19) 0.102(4) Uani 1 1 d U . .
O26 O -0.4107(3) 0.7484(3) 0.01003(17) 0.061(2) Uani 1 1 d U . .
O27 O -0.4379(3) 0.6750(3) 0.03135(17) 0.062(2) Uani 1 1 d U . .
O28 O 0.1361(3) 0.8795(3) -0.10760(15) 0.058(2) Uiso 1 1 d U . .
O29 O -0.5393(3) 0.5387(3) 0.22641(15) 0.061(2) Uiso 1 1 d U . .
N1 N 0.1594(3) 0.8135(3) -0.11658(16) 0.047(2) Uani 1 1 d U . .
N2 N -0.0687(3) 0.4259(4) 0.0031(3) 0.077(4) Uani 1 1 d U . .
N3 N 0.1948(3) 0.4172(3) -0.17578(18) 0.055(3) Uani 1 1 d U . .
N7 N -0.5238(4) 0.5603(5) 0.1760(2) 0.079(3) Uani 1 1 d U . .
N8 N -0.4998(6) 0.9818(4) 0.1185(2) 0.102(4) Uani 1 1 d U . .
C1 C 0.2337(3) 0.6590(3) -0.05045(16) 0.0188(19) Uani 1 1 d U . .
C2 C 0.2274(3) 0.6836(3) -0.06666(17) 0.030(2) Uani 1 1 d U . .
H2 H 0.2447 0.6941 -0.0797 0.036 Uiso 1 1 calc R . .
C3 C 0.1963(3) 0.6924(3) -0.06374(18) 0.032(2) Uani 1 1 d U . .
C4 C 0.1707(3) 0.6773(3) -0.0460(2) 0.036(2) Uani 1 1 d U . .
C5 C 0.1757(3) 0.6528(3) -0.02912(19) 0.030(2) Uani 1 1 d U . .
H5 H 0.1585 0.6430 -0.0160 0.036 Uiso 1 1 calc R . .
C6 C 0.2068(3) 0.6436(3) -0.03257(17) 0.025(2) Uani 1 1 d U . .
C7 C 0.2112(3) 0.6178(3) -0.01352(15) 0.0193(19) Uani 1 1 d U . .
H7A H 0.2040 0.6249 0.0015 0.023 Uiso 1 1 calc R . .
H7B H 0.2399 0.6249 -0.0127 0.023 Uiso 1 1 calc R . .
C8 C 0.1847(3) 0.5716(3) -0.01727(16) 0.021(2) Uani 1 1 d U . .
C9 C 0.1435(3) 0.5516(3) -0.01175(18) 0.034(2) Uani 1 1 d U . .
H9 H 0.1325 0.5668 -0.0052 0.041 Uiso 1 1 calc R . .
C10 C 0.1197(3) 0.5132(3) -0.01523(18) 0.033(2) Uani 1 1 d U . .
C11 C 0.1361(3) 0.4899(3) -0.02577(19) 0.036(2) Uani 1 1 d U . .
C12 C 0.1735(3) 0.5068(3) -0.03066(17) 0.028(2) Uani 1 1 d U . .
H12 H 0.1840 0.4905 -0.0362 0.033 Uiso 1 1 calc R . .
C13 C 0.2001(3) 0.5488(3) -0.02812(16) 0.023(2) Uani 1 1 d U . .
C14 C 0.2425(3) 0.5668(3) -0.03679(15) 0.020(2) Uiso 1 1 d U . .
H14A H 0.2524 0.5475 -0.0344 0.024 Uiso 1 1 calc R . .
H14B H 0.2604 0.5919 -0.0282 0.024 Uiso 1 1 calc R . .
C15 C 0.2433(3) 0.5764(3) -0.06264(17) 0.024(2) Uani 1 1 d U . .
C16 C 0.2319(3) 0.5454(3) -0.07846(17) 0.023(2) Uani 1 1 d U . .
H16 H 0.2240 0.5191 -0.0729 0.028 Uiso 1 1 calc R . .
C17 C 0.2315(3) 0.5507(3) -0.10137(17) 0.026(2) Uani 1 1 d U . .
C18 C 0.2425(3) 0.5888(3) -0.11005(17) 0.031(2) Uani 1 1 d U . .
C19 C 0.2543(3) 0.6204(3) -0.09439(16) 0.025(2) Uani 1 1 d U . .
H19 H 0.2627 0.6467 -0.1002 0.030 Uiso 1 1 calc R . .
C20 C 0.2544(3) 0.6152(3) -0.07071(15) 0.018(2) Uiso 1 1 d U . .
C21 C 0.2674(3) 0.6507(3) -0.05545(15) 0.0195(19) Uani 1 1 d U . .
H21A H 0.2900 0.6748 -0.0629 0.023 Uiso 1 1 calc R . .
H21B H 0.2775 0.6460 -0.0407 0.023 Uiso 1 1 calc R . .
C22 C 0.2062(4) 0.7563(4) -0.0734(2) 0.042(3) Uani 1 1 d U . .
C23 C 0.1910(3) 0.7761(3) -0.08966(18) 0.036(2) Uani 1 1 d U . .
C24 C 0.1675(4) 0.7569(4) -0.1084(2) 0.046(3) Uani 1 1 d U . .
H24 H 0.1612 0.7301 -0.1118 0.055 Uiso 1 1 calc R . .
C25 C 0.1534(4) 0.7748(4) -0.1220(2) 0.051(3) Uani 1 1 d U . .
H25 H 0.1390 0.7614 -0.1356 0.062 Uiso 1 1 calc R . .
C26 C 0.1809(5) 0.8307(4) -0.09850(19) 0.056(3) Uani 1 1 d U . .
H26 H 0.1854 0.8567 -0.0943 0.067 Uiso 1 1 calc R . .
C27 C 0.1976(4) 0.8135(4) -0.0850(2) 0.048(3) Uani 1 1 d U . .
H27 H 0.2141 0.8281 -0.0723 0.058 Uiso 1 1 calc R . .
C28 C 0.1116(4) 0.6711(5) -0.0296(3) 0.066(4) Uani 1 1 d U . .
H28A H 0.0989 0.6416 -0.0310 0.098 Uiso 1 1 calc R . .
H28B H 0.0916 0.6793 -0.0330 0.098 Uiso 1 1 calc R . .
H28C H 0.1218 0.6793 -0.0139 0.098 Uiso 1 1 calc R . .
C29 C 0.0527(4) 0.4836(4) -0.0230(2) 0.051(3) Uani 1 1 d DU . .
C30 C 0.0089(4) 0.4628(4) -0.0134(3) 0.052(3) Uani 1 1 d DU . .
C31 C -0.0224(4) 0.4524(5) -0.0278(3) 0.066(3) Uani 1 1 d U . .
H31 H -0.0189 0.4566 -0.0440 0.079 Uiso 1 1 calc R . .
C32 C -0.0606(4) 0.4348(4) -0.0173(3) 0.060(3) Uani 1 1 d U . .
H32 H -0.0827 0.4292 -0.0271 0.071 Uiso 1 1 calc R . .
C33 C -0.0358(4) 0.4336(5) 0.0173(3) 0.080(5) Uani 1 1 d U . .
H33 H -0.0408 0.4251 0.0329 0.096 Uiso 1 1 calc R . .
C34 C 0.0032(4) 0.4531(5) 0.0094(3) 0.065(4) Uani 1 1 d U . .
H34 H 0.0253 0.4595 0.0194 0.078 Uiso 1 1 calc R . .
C35 C 0.1206(5) 0.4246(4) -0.0400(3) 0.073(5) Uani 1 1 d U . .
H35A H 0.1496 0.4357 -0.0374 0.110 Uiso 1 1 calc R . .
H35B H 0.1157 0.4259 -0.0565 0.110 Uiso 1 1 calc R . .
H35C H 0.1057 0.3965 -0.0348 0.110 Uiso 1 1 calc R . .
C36 C 0.2473(4) 0.5169(3) -0.12995(19) 0.036(2) Uani 1 1 d U . .
C37 C 0.2291(3) 0.4821(3) -0.14562(18) 0.033(2) Uani 1 1 d U . .
C38 C 0.1868(4) 0.4543(3) -0.1449(2) 0.053(3) Uani 1 1 d U . .
H38 H 0.1696 0.4576 -0.1344 0.064 Uiso 1 1 calc R . .
C39 C 0.1716(4) 0.4216(4) -0.1606(2) 0.049(3) Uani 1 1 d U . .
H39 H 0.1436 0.4021 -0.1602 0.058 Uiso 1 1 calc R . .
C40 C 0.2365(4) 0.4445(3) -0.1753(2) 0.043(3) Uani 1 1 d U . .
H40 H 0.2537 0.4409 -0.1857 0.052 Uiso 1 1 calc R . .
C41 C 0.2524(4) 0.4752(4) -0.1606(2) 0.051(3) Uani 1 1 d U . .
H41 H 0.2809 0.4929 -0.1606 0.062 Uiso 1 1 calc R . .
C42 C 0.2510(4) 0.6298(4) -0.1427(2) 0.052(3) Uani 1 1 d U . .
H42A H 0.2368 0.6406 -0.1337 0.078 Uiso 1 1 calc R . .
H42B H 0.2424 0.6267 -0.1588 0.078 Uiso 1 1 calc R . .
H42C H 0.2802 0.6484 -0.1417 0.078 Uiso 1 1 calc R . .
C43 C -0.0933(3) 0.8548(3) 0.02065(17) 0.032(2) Uani 1 1 d U . .
C44 C -0.1132(4) 0.8147(3) 0.0124(2) 0.042(3) Uani 1 1 d U . .
H44 H -0.0987 0.8057 0.0031 0.051 Uiso 1 1 calc R . .
C45 C -0.1547(4) 0.7875(4) 0.0178(3) 0.058(3) Uani 1 1 d U . .
C46 C -0.1775(4) 0.7981(4) 0.0292(2) 0.056(3) Uani 1 1 d U . .
C47 C -0.1599(4) 0.8384(4) 0.0367(2) 0.042(3) Uani 1 1 d U . .
H47 H -0.1759 0.8475 0.0443 0.050 Uiso 1 1 calc R . .
C48 C -0.1172(4) 0.8664(4) 0.03269(18) 0.036(2) Uani 1 1 d U . .
C49 C -0.1024(3) 0.9080(3) 0.04235(18) 0.035(2) Uani 1 1 d U . .
H49A H -0.0782 0.9278 0.0337 0.042 Uiso 1 1 calc R . .
H49B H -0.1236 0.9154 0.0404 0.042 Uiso 1 1 calc R . .
C50 C -0.0919(3) 0.9100(3) 0.06750(17) 0.029(2) Uani 1 1 d U . .
C51 C -0.1209(3) 0.9009(3) 0.08396(19) 0.036(2) Uani 1 1 d U . .
H51 H -0.1474 0.8941 0.0793 0.043 Uiso 1 1 calc R . .
C52 C -0.1126(4) 0.9015(3) 0.10669(19) 0.040(2) Uani 1 1 d U . .
C53 C -0.0753(4) 0.9138(4) 0.11476(18) 0.044(3) Uani 1 1 d U . .
C54 C -0.0430(4) 0.9256(4) 0.09933(17) 0.038(2) Uani 1 1 d U . .
H54 H -0.0163 0.9349 0.1048 0.045 Uiso 1 1 calc R . .
C55 C -0.0514(3) 0.9231(3) 0.07552(16) 0.027(2) Uani 1 1 d U . .
C56 C -0.0166(3) 0.9358(3) 0.05902(18) 0.030(2) Uani 1 1 d U . .
H56A H 0.0081 0.9586 0.0657 0.036 Uiso 1 1 calc R . .
H56B H -0.0226 0.9452 0.0444 0.036 Uiso 1 1 calc R . .
C57 C -0.0093(3) 0.9005(3) 0.05400(16) 0.029(2) Uani 1 1 d U . .
C58 C 0.0137(3) 0.8939(3) 0.06937(18) 0.032(2) Uani 1 1 d U . .
H58 H 0.0230 0.9098 0.0830 0.038 Uiso 1 1 calc R . .
C59 C 0.0235(4) 0.8652(4) 0.06539(18) 0.039(2) Uani 1 1 d U . .
C60 C 0.0112(4) 0.8408(4) 0.0461(2) 0.043(3) Uani 1 1 d U . .
C61 C -0.0137(4) 0.8455(4) 0.03108(17) 0.039(3) Uani 1 1 d U . .
H61 H -0.0246 0.8277 0.0183 0.046 Uiso 1 1 calc R . .
C62 C -0.0236(3) 0.8768(3) 0.03413(17) 0.029(2) Uani 1 1 d U . .
C63 C -0.0511(3) 0.8809(3) 0.01558(17) 0.033(2) Uani 1 1 d U . .
H63A H -0.0450 0.9093 0.0150 0.039 Uiso 1 1 calc R . .
H63B H -0.0449 0.8739 0.0002 0.039 Uiso 1 1 calc R . .
C64 C -0.1827(5) 0.7178(4) 0.0222(3) 0.074(4) Uani 1 1 d U . .
C65 C -0.2023(4) 0.6793(4) 0.0105(4) 0.081(4) Uani 1 1 d U . .
C66 C -0.2130(6) 0.6436(5) 0.0232(4) 0.098(5) Uani 1 1 d U . .
H66 H -0.2081 0.6449 0.0394 0.117 Uiso 1 1 calc R . .
C67 C -0.2304(6) 0.6079(5) 0.0120(4) 0.096(5) Uani 1 1 d U . .
H67 H -0.2361 0.5847 0.0208 0.115 Uiso 1 1 calc R . .
N4 N -0.2402(4) 0.6022(4) -0.0102(4) 0.108(5) Uani 1 1 d U . .
C68 C -0.2276(8) 0.6377(6) -0.0256(5) 0.128(8) Uani 1 1 d U . .
H68 H -0.2296 0.6359 -0.0419 0.154 Uiso 1 1 calc R . .
C69 C -0.2119(6) 0.6758(5) -0.0127(4) 0.109(7) Uani 1 1 d U . .
H69 H -0.2081 0.6991 -0.0207 0.130 Uiso 1 1 calc R . .
C70 C -0.2371(7) 0.7746(7) 0.0532(5) 0.146(11) Uani 1 1 d U . .
H70A H -0.2204 0.7774 0.0667 0.219 Uiso 1 1 calc R . .
H70B H -0.2637 0.7503 0.0549 0.219 Uiso 1 1 calc R . .
H70C H -0.2404 0.7984 0.0520 0.219 Uiso 1 1 calc R . .
C71 C -0.1475(4) 0.9168(5) 0.1341(2) 0.054(3) Uani 1 1 d U . .
C72 C -0.1840(4) 0.9005(5) 0.1491(3) 0.072(4) Uani 1 1 d U . .
C73 C -0.2103(6) 0.8582(6) 0.1501(3) 0.096(6) Uani 1 1 d U . .
H73 H -0.2059 0.8400 0.1411 0.115 Uiso 1 1 calc R . .
C74 C -0.2442(5) 0.8440(6) 0.1656(3) 0.101(6) Uani 1 1 d U . .
H74 H -0.2626 0.8158 0.1667 0.121 Uiso 1 1 calc R . .
N5 N -0.2505(5) 0.8692(4) 0.1784(2) 0.095(5) Uani 1 1 d U . .
C75 C -0.2252(5) 0.9081(6) 0.1776(3) 0.110(7) Uani 1 1 d U . .
H75 H -0.2295 0.9257 0.1873 0.132 Uiso 1 1 calc R . .
C76 C -0.1906(5) 0.9248(5) 0.1623(2) 0.071(4) Uani 1 1 d U . .
H76 H -0.1727 0.9531 0.1618 0.085 Uiso 1 1 calc R . .
C77 C -0.0324(5) 0.9218(5) 0.1473(2) 0.060(4) Uani 1 1 d U . .
H77A H -0.0258 0.9016 0.1414 0.090 Uiso 1 1 calc R . .
H77B H -0.0325 0.9213 0.1642 0.090 Uiso 1 1 calc R . .
H77C H -0.0120 0.9487 0.1419 0.090 Uiso 1 1 calc R . .
C78 C 0.0864(4) 0.8717(4) 0.0760(2) 0.052(3) Uani 1 1 d U . .
C79A C 0.1053(8) 0.8577(7) 0.0950(4) 0.041(6) Uiso 0.50 1 d PDU A 1
C80A C 0.0873(7) 0.8355(6) 0.1096(3) 0.029(5) Uiso 0.50 1 d PDU A 1
H80A H 0.0603 0.8289 0.1128 0.035 Uiso 0.50 1 calc PR A 1
C84 C -0.0007(5) 0.7791(5) 0.0283(3) 0.069(4) Uani 1 1 d U . .
H84A H -0.0296 0.7702 0.0293 0.104 Uiso 1 1 calc R . .
H84B H 0.0035 0.7564 0.0319 0.104 Uiso 1 1 calc R . .
H84C H 0.0090 0.7889 0.0127 0.104 Uiso 1 1 calc R . .
C85 C -0.5760(3) 0.6674(3) 0.06383(16) 0.0219(19) Uani 1 1 d U . .
C86 C -0.5639(3) 0.6487(3) 0.07998(17) 0.028(2) Uani 1 1 d U . .
H86 H -0.5546 0.6310 0.0752 0.033 Uiso 1 1 calc R . .
C87 C -0.5656(3) 0.6565(3) 0.10339(16) 0.028(2) Uani 1 1 d U . .
C88 C -0.5784(3) 0.6826(3) 0.11177(17) 0.031(2) Uiso 1 1 d U . .
C89 C -0.5897(3) 0.7013(3) 0.09611(16) 0.029(2) Uani 1 1 d U . .
H89 H -0.5980 0.7196 0.1013 0.035 Uiso 1 1 calc R . .
C90 C -0.5894(3) 0.6941(3) 0.07151(15) 0.0213(19) Uani 1 1 d U . .
C91 C -0.6009(3) 0.7176(3) 0.05542(16) 0.0241(19) Uani 1 1 d U . .
H91A H -0.6096 0.7032 0.0405 0.029 Uiso 1 1 calc R . .
H91B H -0.6241 0.7190 0.0620 0.029 Uiso 1 1 calc R . .
C92 C -0.5670(3) 0.7591(3) 0.05148(16) 0.0253(19) Uani 1 1 d U . .
C93 C -0.5628(3) 0.7880(3) 0.06685(17) 0.031(2) Uani 1 1 d U B .
H93 H -0.5811 0.7810 0.0794 0.037 Uiso 1 1 calc R . .
C94 C -0.5323(4) 0.8268(4) 0.06425(19) 0.047(3) Uani 1 1 d U . .
C95 C -0.5035(4) 0.8393(3) 0.0471(2) 0.046(3) Uani 1 1 d U B .
C96 C -0.5070(3) 0.8104(3) 0.0313(2) 0.037(2) Uani 1 1 d U . .
H96 H -0.4878 0.8174 0.0192 0.045 Uiso 1 1 calc R B .
C97 C -0.5399(3) 0.7699(3) 0.03344(19) 0.031(2) Uani 1 1 d U B .
C98 C -0.5164(3) 0.7223(3) 0.01902(16) 0.028(2) Uani 1 1 d U B .
C99 C -0.4754(4) 0.7421(4) 0.0130(2) 0.043(3) Uani 1 1 d U . .
H99 H -0.4645 0.7670 0.0049 0.052 Uiso 1 1 calc R . .
C100 C -0.4496(4) 0.7272(5) 0.0183(2) 0.056(3) Uani 1 1 d U . .
C101 C -0.4640(4) 0.6903(4) 0.0276(2) 0.049(3) Uani 1 1 d U . .
C102 C -0.5047(4) 0.6685(4) 0.0340(2) 0.038(2) Uani 1 1 d U . .
H102 H -0.5146 0.6430 0.0414 0.046 Uiso 1 1 calc R . .
C103 C -0.5308(3) 0.6832(3) 0.02994(17) 0.031(2) Uani 1 1 d U . .
C104 C -0.5743(3) 0.6581(3) 0.03862(17) 0.028(2) Uani 1 1 d U . .
H10A H -0.5922 0.6646 0.0295 0.033 Uiso 1 1 calc R . .
H10B H -0.5838 0.6289 0.0367 0.033 Uiso 1 1 calc R . .
C105 C -0.5789(4) 0.6061(4) 0.13102(19) 0.039(2) Uani 1 1 d U . .
C106 C -0.5579(4) 0.5918(5) 0.14599(18) 0.050(3) Uani 1 1 d U . .
C107 C -0.5159(5) 0.6073(5) 0.1475(2) 0.065(4) Uani 1 1 d U . .
H107 H -0.4981 0.6296 0.1381 0.078 Uiso 1 1 calc R . .
C108 C -0.5011(6) 0.5915(7) 0.1615(3) 0.100(6) Uani 1 1 d U . .
H108 H -0.4726 0.6024 0.1616 0.120 Uiso 1 1 calc R . .
C109 C -0.5623(5) 0.5479(4) 0.1775(2) 0.055(3) Uani 1 1 d U . .
H109 H -0.5774 0.5299 0.1896 0.066 Uiso 1 1 calc R . .
C110 C -0.5829(4) 0.5599(4) 0.16200(18) 0.050(3) Uani 1 1 d U . .
H110 H -0.6115 0.5477 0.1621 0.060 Uiso 1 1 calc R . .
C111 C -0.5899(5) 0.7156(4) 0.14300(18) 0.048(3) Uani 1 1 d U . .
H11A H -0.5767 0.7402 0.1336 0.073 Uiso 1 1 calc R . .
H11B H -0.5821 0.7225 0.1592 0.073 Uiso 1 1 calc R . .
H11C H -0.6193 0.7031 0.1416 0.073 Uiso 1 1 calc R . .
C112 C -0.5421(4) 0.8810(4) 0.07461(19) 0.040(2) Uani 1 1 d U . .
C113 C -0.5272(4) 0.9166(4) 0.0904(2) 0.054(3) Uani 1 1 d U B .
C114 C -0.5050(6) 0.9200(5) 0.1083(3) 0.074(4) Uani 1 1 d U . .
H114 H -0.4986 0.8998 0.1123 0.088 Uiso 1 1 calc R B .
C115 C -0.4902(6) 0.9583(5) 0.1222(3) 0.083(5) Uani 1 1 d U B .
H115 H -0.4722 0.9631 0.1347 0.100 Uiso 1 1 calc R . .
C116 C -0.5241(5) 0.9784(5) 0.0993(3) 0.079(4) Uani 1 1 d U B .
H116 H -0.5296 0.9995 0.0958 0.094 Uiso 1 1 calc R . .
C117 C -0.5394(5) 0.9453(5) 0.0861(3) 0.073(4) Uani 1 1 d U . .
H117 H -0.5580 0.9412 0.0741 0.088 Uiso 1 1 calc R B .
C119 C -0.3816(4) 0.7691(5) 0.0270(3) 0.065(3) Uani 1 1 d DU . .
C120 C -0.3395(4) 0.7880(6) 0.0153(3) 0.076(4) Uani 1 1 d DU . .
C121 C -0.3323(5) 0.7862(5) -0.0065(3) 0.069(4) Uani 1 1 d U . .
H121 H -0.3540 0.7715 -0.0169 0.083 Uiso 1 1 calc R . .
C122 C -0.2932(5) 0.8055(5) -0.0142(4) 0.086(5) Uani 1 1 d U . .
H122 H -0.2880 0.8001 -0.0295 0.103 Uiso 1 1 calc R . .
N9 N -0.2620(4) 0.8315(5) -0.0014(3) 0.106(5) Uani 1 1 d U . .
C123 C -0.2694(6) 0.8290(9) 0.0209(5) 0.150(11) Uani 1 1 d U . .
H123 H -0.2480 0.8392 0.0318 0.180 Uiso 1 1 calc R . .
C124 C -0.3088(5) 0.8113(8) 0.0278(4) 0.130(9) Uani 1 1 d DU . .
H124 H -0.3140 0.8167 0.0430 0.156 Uiso 1 1 calc R . .
C125 C -0.4510(5) 0.6394(5) 0.0428(3) 0.071(4) Uani 1 1 d U . .
H12A H -0.4668 0.6385 0.0563 0.107 Uiso 1 1 calc R . .
H12B H -0.4276 0.6372 0.0478 0.107 Uiso 1 1 calc R . .
H12C H -0.4679 0.6168 0.0325 0.107 Uiso 1 1 calc R . .
C126 C 0.0697(13) 0.8840(13) -0.0985(6) 0.205(15) Uiso 1 1 d U . .
H12D H 0.0541 0.8843 -0.0851 0.307 Uiso 1 1 calc R . .
H12E H 0.0513 0.8652 -0.1101 0.307 Uiso 1 1 calc R . .
H12F H 0.0848 0.9112 -0.1051 0.307 Uiso 1 1 calc R . .
C127 C 0.1219(8) 0.9059(8) -0.0714(4) 0.130(8) Uiso 1 1 d U . .
H12G H 0.1191 0.9279 -0.0782 0.195 Uiso 1 1 calc R . .
H12H H 0.1505 0.9154 -0.0682 0.195 Uiso 1 1 calc R . .
H12I H 0.1064 0.8970 -0.0570 0.195 Uiso 1 1 calc R . .
C128 C -0.5760(6) 0.5599(6) 0.2572(3) 0.086(5) Uiso 1 1 d U . .
H12J H -0.6001 0.5485 0.2474 0.130 Uiso 1 1 calc R . .
H12K H -0.5734 0.5835 0.2654 0.130 Uiso 1 1 calc R . .
H12L H -0.5786 0.5395 0.2684 0.130 Uiso 1 1 calc R . .
C129 C -0.5388(8) 0.6084(8) 0.2255(4) 0.128(8) Uiso 1 1 d U . .
H12M H -0.5535 0.5963 0.2112 0.191 Uiso 1 1 calc R . .
H12N H -0.5120 0.6313 0.2218 0.191 Uiso 1 1 calc R . .
H12O H -0.5539 0.6179 0.2348 0.191 Uiso 1 1 calc R . .
C131 C -0.4439(12) 1.1307(12) 0.0717(6) 0.206(4) Uiso 1 1 d DU . .
H13A H -0.4274 1.1219 0.0632 0.309 Uiso 1 1 calc R . .
H13B H -0.4264 1.1538 0.0815 0.309 Uiso 1 1 calc R . .
H13C H -0.4581 1.1387 0.0607 0.309 Uiso 1 1 calc R . .
C132 C -0.5421(4) 0.7401(3) 0.01400(16) 0.031(2) Uani 1 1 d U . .
H13D H -0.5705 0.7181 0.0123 0.037 Uiso 1 1 calc R B .
H13E H -0.5336 0.7549 -0.0008 0.037 Uiso 1 1 calc R . .
C130 C -0.4756(13) 1.1204(12) 0.1069(6) 0.206(4) Uiso 1 1 d DU . .
H13F H -0.5029 1.1111 0.1129 0.309 Uiso 1 1 calc R . .
H13G H -0.4645 1.1479 0.1007 0.309 Uiso 1 1 calc R . .
H13H H -0.4583 1.1205 0.1193 0.309 Uiso 1 1 calc R . .
O30 O -0.4632(10) 1.0753(9) 0.1051(4) 0.206(4) Uiso 1 1 d DU . .
S3 S -0.4777(4) 1.0926(4) 0.0880(2) 0.206(4) Uiso 1 1 d DU . .
Br9 Br -0.3267(4) 0.7506(6) -0.0660(2) 0.191(7) Uani 0.25 1 d P . .
Br8 Br 0.1130(10) 0.6787(7) -0.1517(8) 0.174(16) Uani 0.10 1 d P . .
Br10 Br 0.0076(6) 0.6564(6) -0.0092(3) 0.131(6) Uiso 0.15 1 d P . .
S34 S -0.3083(4) 0.6586(4) 0.0773(2) 0.102(3) Uiso 0.50 1 d PU . .
C134 C -0.3200(9) 0.6210(9) 0.1007(5) 0.061(7) Uiso 0.50 1 d PDU . .
H44A H -0.3434 0.6177 0.1096 0.091 Uiso 0.50 1 calc PR . .
H44B H -0.2966 0.6306 0.1110 0.091 Uiso 0.50 1 calc PR . .
H44C H -0.3262 0.5950 0.0940 0.091 Uiso 0.50 1 calc PR . .
O45 O -0.3428(14) 0.6474(14) 0.0634(8) 0.166(14) Uiso 0.50 1 d PU . .
C133 C -0.2794(16) 0.6458(17) 0.0716(8) 0.138(17) Uiso 0.50 1 d PDU . .
H13I H -0.2633 0.6612 0.0582 0.207 Uiso 0.50 1 calc PR . .
H13J H -0.2940 0.6169 0.0678 0.207 Uiso 0.50 1 calc PR . .
H13K H -0.2616 0.6506 0.0848 0.207 Uiso 0.50 1 calc PR . .
C18A C -0.4309(7) 0.897(2) 0.0471(15) 0.21(3) Uiso 0.50 1 d PDU B 1
H18A H -0.4187 0.9264 0.0494 0.318 Uiso 0.50 1 calc PR B 1
H18B H -0.4216 0.8920 0.0324 0.318 Uiso 0.50 1 calc PR B 1
H18C H -0.4229 0.8856 0.0598 0.318 Uiso 0.50 1 calc PR B 1
C18B C -0.4424(10) 0.8932(12) 0.0301(6) 0.087(10) Uiso 0.50 1 d PDU B 2
H18D H -0.4202 0.9196 0.0351 0.131 Uiso 0.50 1 calc PR B 2
H18E H -0.4523 0.8961 0.0151 0.131 Uiso 0.50 1 calc PR B 2
H18F H -0.4326 0.8740 0.0289 0.131 Uiso 0.50 1 calc PR B 2
N6A N 0.1424(8) 0.8269(8) 0.1207(4) 0.061(6) Uiso 0.50 1 d PDU . 1
N6B N 0.1361(6) 0.8119(6) 0.1135(3) 0.040(4) Uiso 0.50 1 d PDU . 2
C82A C 0.1612(9) 0.8496(9) 0.1042(5) 0.053(6) Uiso 0.50 1 d PDU A 1
H82A H 0.1877 0.8551 0.1004 0.064 Uiso 0.50 1 calc PR A 1
C82B C 0.1544(9) 0.8347(8) 0.0954(4) 0.048(6) Uiso 0.50 1 d PDU A 2
H82B H 0.1795 0.8368 0.0914 0.057 Uiso 0.50 1 calc PR A 2
C81A C 0.1071(7) 0.8176(7) 0.1232(4) 0.038(5) Uiso 0.50 1 d PDU A 1
H81A H 0.0914 0.7978 0.1344 0.046 Uiso 0.50 1 calc PR A 1
C81B C 0.0978(12) 0.8016(11) 0.1165(6) 0.088(10) Uiso 0.50 1 d PDU A 2
H81B H 0.0828 0.7801 0.1270 0.105 Uiso 0.50 1 calc PR A 2
C83A C 0.1433(9) 0.8657(9) 0.0920(5) 0.058(7) Uiso 0.50 1 d PDU A 1
H83A H 0.1587 0.8844 0.0802 0.070 Uiso 0.50 1 calc PR A 1
C83B C 0.1427(10) 0.8545(10) 0.0824(5) 0.065(7) Uiso 0.50 1 d PDU A 2
H83B H 0.1583 0.8719 0.0701 0.078 Uiso 0.50 1 calc PR A 2
C80B C 0.0778(9) 0.8178(8) 0.1066(4) 0.055(7) Uiso 0.50 1 d PDU A 2
H80B H 0.0511 0.8105 0.1111 0.066 Uiso 0.50 1 calc PR A 2
C79B C 0.0979(7) 0.8454(7) 0.0898(4) 0.032(5) Uiso 0.50 1 d PDU A 2

loop_
_atom_site_aniso_label
_atom_site_aniso_U_11
_atom_site_aniso_U_22
_atom_site_aniso_U_33
_atom_site_aniso_U_23
_atom_site_aniso_U_13
_atom_site_aniso_U_12
Br1 0.0953(14) 0.1216(18) 0.1200(16) 0.0397(14) -0.0022(12) 0.0582(14)
Br2 0.0756(10) 0.0789(11) 0.0601(9) 0.0101(8) -0.0053(7) 0.0555(9)
Br3 0.1432(18) 0.1237(16) 0.0690(11) 0.0229(10) 0.0081(11) 0.1019(15)
Br4 0.1088(19) 0.146(2) 0.174(3) 0.055(2) -0.0353(17) 0.0497(17)
Br5 0.217(3) 0.0716(13) 0.1027(15) -0.0409(11) -0.0513(16) 0.0738(17)
O31 0.194(7) 0.036(5) 0.058(6) -0.003(5) -0.018(7) 0.029(7)
Br7 0.0200(8) 0.0200(8) 0.0198(12) 0.000 0.000 0.0100(4)
Br6 0.0178(5) 0.0178(5) 0.0123(8) 0.000 0.000 0.0089(3)
Cu1 0.0701(13) 0.0651(13) 0.0522(11) 0.0083(9) -0.0104(9) 0.0512(11)
Cu2 0.0866(17) 0.119(2) 0.0802(15) 0.0342(14) -0.0017(12) 0.0740(16)
Cu3 0.218(4) 0.085(2) 0.140(2) -0.0756(19) -0.101(3) 0.096(2)
O2 0.047(5) 0.028(4) 0.048(4) 0.004(3) -0.019(4) 0.023(4)
O3 0.050(5) 0.050(5) 0.085(6) 0.003(4) -0.002(4) 0.039(5)
O4 0.040(5) 0.086(7) 0.056(5) 0.011(5) -0.005(4) 0.018(5)
O5 0.027(4) 0.044(5) 0.050(4) 0.014(4) 0.012(3) 0.008(3)
O6 0.051(5) 0.043(4) 0.067(6) 0.003(4) 0.019(4) 0.012(4)
O7 0.040(4) 0.041(5) 0.053(5) -0.019(4) -0.002(4) 0.015(4)
O8 0.034(4) 0.031(4) 0.038(4) -0.008(3) 0.003(3) 0.009(3)
O9 0.089(6) 0.033(4) 0.019(3) 0.000(3) -0.012(4) 0.030(4)
O10 0.128(11) 0.039(6) 0.086(6) 0.012(5) 0.020(7) -0.013(6)
O11 0.068(6) 0.027(4) 0.104(7) -0.012(4) -0.030(6) 0.014(4)
O12 0.046(5) 0.059(6) 0.084(7) -0.014(5) -0.013(5) -0.003(4)
O13 0.045(5) 0.071(5) 0.062(6) 0.000(5) 0.022(4) 0.008(5)
O14 0.025(4) 0.069(5) 0.046(4) 0.010(4) 0.007(3) 0.007(4)
O15 0.069(6) 0.084(7) 0.029(4) 0.007(4) -0.023(4) 0.027(6)
O16 0.056(5) 0.067(6) 0.085(6) 0.049(5) 0.015(5) 0.044(5)
O17 0.048(4) 0.070(6) 0.031(4) 0.007(4) -0.003(3) 0.042(4)
O18 0.066(6) 0.053(5) 0.048(5) -0.003(4) -0.002(4) 0.045(5)
O19 0.049(4) 0.072(6) 0.069(6) 0.033(5) 0.012(4) 0.041(5)
O20 0.041(4) 0.036(4) 0.039(4) 0.004(3) -0.003(3) 0.030(3)
O21 0.067(5) 0.046(5) 0.016(3) -0.002(3) 0.006(3) 0.040(4)
O22 0.046(5) 0.026(4) 0.066(5) -0.016(4) -0.018(4) 0.014(4)
O23 0.087(7) 0.037(4) 0.050(5) -0.018(4) -0.026(4) 0.032(5)
O24 0.075(6) 0.013(4) 0.151(10) 0.003(5) -0.033(6) 0.015(4)
O25 0.050(6) 0.163(12) 0.064(5) 0.038(7) 0.007(4) 0.030(7)
O26 0.037(4) 0.073(6) 0.081(6) 0.009(4) 0.010(4) 0.035(4)
O27 0.051(5) 0.090(7) 0.070(6) 0.003(5) 0.009(4) 0.053(5)
N1 0.072(6) 0.041(5) 0.051(5) 0.001(4) -0.005(4) 0.045(5)
N2 0.030(5) 0.066(8) 0.120(9) 0.024(8) 0.012(5) 0.012(6)
N3 0.059(6) 0.035(6) 0.053(6) -0.020(5) -0.002(5) 0.010(5)
N7 0.082(6) 0.114(8) 0.064(7) 0.034(6) 0.004(5) 0.068(7)
N8 0.173(11) 0.032(6) 0.079(8) -0.020(5) -0.022(7) 0.035(7)
C1 0.022(5) 0.012(5) 0.025(5) -0.001(4) -0.010(3) 0.010(4)
C2 0.048(6) 0.036(6) 0.021(5) 0.001(4) -0.007(4) 0.032(5)
C3 0.034(6) 0.025(5) 0.041(6) 0.002(4) -0.019(4) 0.019(5)
C4 0.032(6) 0.027(6) 0.056(7) -0.002(4) -0.009(4) 0.020(5)
C5 0.033(6) 0.022(6) 0.042(6) 0.000(4) 0.003(4) 0.018(5)
C6 0.029(5) 0.017(5) 0.029(5) 0.006(4) -0.001(4) 0.011(4)
C7 0.024(5) 0.020(4) 0.013(4) -0.005(3) -0.012(4) 0.011(4)
C8 0.016(4) 0.023(4) 0.028(5) 0.010(4) 0.004(4) 0.013(4)
C9 0.028(5) 0.037(5) 0.039(6) 0.013(5) 0.014(5) 0.018(4)
C10 0.021(4) 0.031(5) 0.044(6) 0.025(5) 0.003(4) 0.011(4)
C11 0.038(5) 0.026(5) 0.039(6) 0.014(4) 0.004(5) 0.011(4)
C12 0.037(5) 0.018(4) 0.025(5) 0.001(4) -0.001(4) 0.012(4)
C13 0.025(5) 0.017(4) 0.027(5) 0.001(4) -0.005(4) 0.009(4)
C15 0.018(5) 0.013(4) 0.036(5) 0.003(4) 0.002(4) 0.005(4)
C16 0.020(5) 0.012(5) 0.042(5) 0.009(4) 0.006(4) 0.012(4)
C17 0.024(5) 0.018(4) 0.034(4) -0.007(4) -0.008(4) 0.010(4)
C18 0.037(6) 0.026(5) 0.023(5) 0.002(4) 0.000(5) 0.010(5)
C19 0.022(5) 0.010(4) 0.036(5) -0.006(4) -0.008(4) 0.003(4)
C21 0.025(5) 0.017(5) 0.018(5) -0.001(4) -0.004(4) 0.012(4)
C22 0.039(7) 0.036(5) 0.065(7) 0.005(5) -0.005(5) 0.030(6)
C23 0.044(7) 0.040(6) 0.034(6) 0.013(4) -0.006(4) 0.028(6)
C24 0.060(8) 0.041(6) 0.050(7) 0.011(5) -0.003(5) 0.036(6)
C25 0.081(9) 0.053(7) 0.043(7) 0.000(5) -0.020(6) 0.050(7)
C26 0.110(11) 0.053(7) 0.033(6) 0.002(5) -0.010(6) 0.062(8)
C27 0.067(8) 0.056(7) 0.040(6) -0.001(5) -0.014(6) 0.045(7)
C28 0.039(7) 0.061(9) 0.113(12) 0.017(8) 0.000(6) 0.037(7)
C29 0.030(5) 0.041(7) 0.069(7) 0.023(6) 0.005(5) 0.008(6)
C30 0.026(5) 0.033(7) 0.090(7) 0.005(6) 0.005(5) 0.011(5)
C31 0.040(6) 0.065(9) 0.086(8) -0.011(7) -0.006(5) 0.022(7)
C32 0.035(6) 0.042(8) 0.093(8) 0.012(7) -0.008(6) 0.013(6)
C33 0.039(7) 0.088(12) 0.094(10) 0.053(9) 0.008(6) 0.019(8)
C34 0.039(6) 0.074(10) 0.084(7) 0.018(8) 0.011(6) 0.028(7)
C35 0.075(10) 0.023(6) 0.084(10) -0.002(6) 0.050(8) -0.004(6)
C36 0.045(6) 0.018(5) 0.037(6) 0.007(4) 0.007(5) 0.009(4)
C37 0.041(5) 0.012(5) 0.043(6) 0.001(4) 0.003(5) 0.010(4)
C38 0.050(6) 0.018(6) 0.070(8) -0.015(5) 0.004(6) 0.001(5)
C39 0.040(6) 0.034(6) 0.051(7) -0.023(5) -0.015(5) 0.002(5)
C40 0.058(6) 0.027(6) 0.044(7) -0.005(5) 0.000(5) 0.021(5)
C41 0.046(6) 0.029(6) 0.064(8) -0.009(5) 0.001(5) 0.007(5)
C42 0.062(9) 0.027(6) 0.050(7) 0.005(5) -0.004(6) 0.010(6)
C43 0.040(5) 0.028(5) 0.029(6) 0.005(4) -0.016(4) 0.018(4)
C44 0.045(5) 0.031(5) 0.071(8) -0.008(5) -0.026(5) 0.034(4)
C45 0.058(6) 0.024(5) 0.090(10) -0.010(6) -0.017(6) 0.020(5)
C46 0.034(6) 0.042(6) 0.066(8) -0.006(6) -0.003(5) 0.001(5)
C47 0.031(5) 0.046(5) 0.049(7) -0.007(5) -0.016(5) 0.019(4)
C48 0.041(5) 0.039(5) 0.028(6) -0.002(4) -0.008(4) 0.021(4)
C49 0.031(6) 0.042(6) 0.038(5) -0.007(5) -0.016(4) 0.023(5)
C50 0.037(5) 0.027(6) 0.035(5) -0.005(4) -0.011(4) 0.026(5)
C51 0.035(6) 0.028(6) 0.044(5) 0.016(5) -0.001(4) 0.016(5)
C52 0.033(5) 0.031(6) 0.033(5) -0.001(5) 0.001(4) -0.002(5)
C53 0.048(5) 0.060(8) 0.025(5) 0.008(5) 0.001(4) 0.029(6)
C54 0.033(5) 0.049(7) 0.036(5) -0.002(5) -0.016(4) 0.024(6)
C55 0.032(5) 0.025(5) 0.025(4) -0.006(4) -0.008(4) 0.015(5)
C56 0.031(5) 0.014(5) 0.040(5) 0.006(4) -0.007(4) 0.006(4)
C57 0.033(6) 0.028(5) 0.023(5) 0.002(4) 0.005(4) 0.013(5)
C58 0.025(6) 0.033(6) 0.034(6) 0.003(4) 0.002(4) 0.012(5)
C59 0.049(7) 0.052(7) 0.028(5) 0.004(4) -0.003(5) 0.033(6)
C60 0.042(7) 0.053(7) 0.048(6) -0.001(5) 0.001(5) 0.036(6)
C61 0.066(8) 0.048(7) 0.014(5) 0.005(4) 0.010(4) 0.038(6)
C62 0.026(5) 0.033(6) 0.030(5) 0.013(4) 0.009(4) 0.015(5)
C63 0.051(5) 0.028(5) 0.022(5) -0.002(4) -0.005(4) 0.022(4)
C64 0.062(10) 0.039(5) 0.096(8) 0.008(6) 0.028(8) 0.006(7)
C65 0.042(8) 0.031(5) 0.137(10) -0.002(6) -0.016(9) -0.007(7)
C66 0.115(15) 0.045(6) 0.127(11) 0.009(6) 0.041(11) 0.036(9)
C67 0.070(12) 0.039(6) 0.161(12) 0.014(8) 0.046(10) 0.014(8)
N4 0.064(9) 0.031(6) 0.205(14) -0.023(8) -0.056(11) 0.006(6)
C68 0.17(2) 0.055(9) 0.169(13) -0.038(8) -0.060(16) 0.062(14)
C69 0.089(13) 0.029(6) 0.175(12) -0.027(7) -0.086(13) 0.005(8)
C70 0.088(14) 0.077(13) 0.18(2) -0.013(14) 0.075(14) -0.028(12)
C71 0.055(7) 0.077(7) 0.031(6) 0.014(5) 0.004(5) 0.032(6)
C72 0.037(7) 0.082(8) 0.061(9) -0.008(7) 0.008(5) 0.003(6)
C73 0.073(11) 0.077(7) 0.114(14) -0.019(10) 0.028(9) 0.020(8)
C74 0.060(10) 0.085(10) 0.111(14) -0.016(9) 0.020(8) 0.000(8)
N5 0.106(11) 0.072(7) 0.056(7) -0.005(6) 0.032(7) 0.007(7)
C75 0.062(10) 0.086(8) 0.095(12) -0.037(10) 0.034(8) -0.028(9)
C76 0.053(8) 0.073(8) 0.061(9) -0.005(7) 0.014(6) 0.011(7)
C77 0.071(8) 0.074(10) 0.036(6) 0.003(6) -0.009(6) 0.036(8)
C78 0.055(6) 0.051(8) 0.060(8) 0.015(6) -0.011(6) 0.035(6)
C84 0.073(10) 0.065(9) 0.095(11) -0.020(7) -0.019(8) 0.053(8)
C85 0.026(5) 0.009(5) 0.027(4) -0.006(4) 0.002(4) 0.006(4)
C86 0.024(5) 0.034(6) 0.033(4) 0.000(4) 0.002(4) 0.021(5)
C87 0.044(6) 0.032(6) 0.021(4) -0.002(4) -0.006(4) 0.029(5)
C89 0.041(6) 0.036(6) 0.026(4) -0.003(4) -0.004(5) 0.031(5)
C90 0.019(5) 0.020(5) 0.024(4) -0.006(4) -0.001(4) 0.010(4)
C91 0.022(5) 0.028(5) 0.026(5) -0.001(4) -0.002(4) 0.015(4)
C92 0.032(5) 0.027(4) 0.025(5) -0.011(4) -0.019(4) 0.021(4)
C93 0.048(6) 0.037(5) 0.023(5) -0.004(4) -0.014(4) 0.032(4)
C94 0.077(8) 0.039(5) 0.031(6) -0.012(4) -0.021(5) 0.033(5)
C95 0.046(7) 0.021(5) 0.058(7) 0.000(4) -0.023(4) 0.007(4)
C96 0.033(6) 0.032(5) 0.043(6) 0.006(4) -0.008(4) 0.014(4)
C97 0.030(5) 0.019(4) 0.044(6) 0.001(4) -0.009(4) 0.013(4)
C98 0.026(5) 0.034(5) 0.020(5) -0.007(4) 0.004(4) 0.012(4)
C99 0.034(5) 0.030(6) 0.064(8) -0.007(5) 0.009(5) 0.016(5)
C100 0.030(5) 0.077(8) 0.064(8) 0.019(6) 0.026(5) 0.029(5)
C101 0.030(5) 0.061(7) 0.068(8) -0.009(5) -0.008(5) 0.032(5)
C102 0.038(5) 0.035(6) 0.050(7) -0.007(5) 0.004(5) 0.025(5)
C103 0.034(5) 0.039(5) 0.027(5) -0.012(4) -0.006(4) 0.022(4)
C104 0.045(5) 0.020(5) 0.026(4) 0.000(4) 0.004(4) 0.022(4)
C105 0.052(6) 0.054(7) 0.033(6) 0.004(5) 0.006(5) 0.043(6)
C106 0.073(7) 0.083(9) 0.015(5) 0.009(5) 0.002(5) 0.055(7)
C107 0.069(7) 0.090(11) 0.060(8) 0.030(7) 0.013(7) 0.057(8)
C108 0.080(9) 0.149(17) 0.101(12) 0.068(11) 0.027(9) 0.079(11)
C109 0.076(7) 0.064(8) 0.051(7) 0.020(6) 0.011(6) 0.053(7)
C110 0.073(7) 0.063(8) 0.025(6) 0.007(5) -0.011(5) 0.042(6)
C111 0.076(9) 0.051(7) 0.022(6) -0.011(5) 0.009(6) 0.035(7)
C112 0.044(7) 0.037(6) 0.033(6) -0.007(4) -0.005(4) 0.015(5)
C113 0.075(9) 0.020(6) 0.048(7) -0.005(4) -0.011(6) 0.009(6)
C114 0.111(13) 0.057(8) 0.061(8) -0.033(7) -0.028(7) 0.049(9)
C115 0.107(13) 0.037(7) 0.080(10) -0.035(7) -0.039(9) 0.016(8)
C116 0.088(11) 0.046(8) 0.096(10) -0.027(7) -0.012(7) 0.029(8)
C117 0.081(11) 0.054(8) 0.097(10) -0.034(7) -0.020(8) 0.043(8)
C119 0.035(5) 0.091(11) 0.079(7) 0.007(7) 0.010(5) 0.038(6)
C120 0.043(5) 0.123(13) 0.070(7) 0.021(8) 0.004(5) 0.048(7)
C121 0.045(6) 0.091(11) 0.084(7) 0.017(8) 0.027(6) 0.042(7)
C122 0.043(7) 0.067(10) 0.133(11) 0.009(9) 0.033(7) 0.017(7)
N9 0.050(7) 0.109(12) 0.140(11) 0.005(10) 0.025(7) 0.027(7)
C123 0.054(7) 0.18(2) 0.132(11) 0.010(16) 0.029(9) -0.006(13)
C124 0.049(7) 0.17(2) 0.107(11) -0.014(13) 0.008(7) 0.003(12)
C125 0.071(10) 0.083(9) 0.086(10) 0.002(7) -0.013(8) 0.058(9)
C132 0.042(6) 0.034(5) 0.021(5) -0.001(4) -0.002(4) 0.023(5)
Br9 0.114(9) 0.199(14) 0.159(10) 0.046(10) -0.017(8) 0.002(9)
Br8 0.14(2) 0.064(13) 0.33(4) 0.058(18) 0.15(3) 0.054(14)

loop_
_atom_type_symbol
_atom_type_description
_atom_type_scat_dispersion_real
_atom_type_scat_dispersion_imag
_atom_type_scat_source
C C 0.0181 0.0091 'International Tables Vol C Tables 4.2.6.8 and 6.1.1.4'
H H 0.0000 0.0000 'International Tables Vol C Tables 4.2.6.8 and 6.1.1.4'
N N 0.0311 0.0180 'International Tables Vol C Tables 4.2.6.8 and 6.1.1.4'
O O 0.0492 0.0322 'International Tables Vol C Tables 4.2.6.8 and 6.1.1.4'
Cu Cu -1.9646 0.5888 'International Tables Vol C Tables 4.2.6.8 and 6.1.1.4'
Br Br -0.6763 1.2805 'International Tables Vol C Tables 4.2.6.8 and 6.1.1.4'
S S 0.3331 0.5567 'International Tables Vol C Tables 4.2.6.8 and 6.1.1.4'

loop_
_geom_angle_atom_site_label_1
_geom_angle_atom_site_label_2
_geom_angle_atom_site_label_3
_geom_angle
_geom_angle_site_symmetry_1
_geom_angle_site_symmetry_3
N1 Cu1 N3 175.9(4) . 18_554
N1 Cu1 O28 93.8(4) . .
N3 Cu1 O28 90.2(4) 18_554 .
N1 Cu1 Br2 89.1(3) . .
N3 Cu1 Br2 91.6(4) 18_554 .
O28 Cu1 Br2 94.7(3) . .
N1 Cu1 Br1 88.4(3) . .
N3 Cu1 Br1 90.3(4) 18_554 .
O28 Cu1 Br1 95.1(3) . .
Br2 Cu1 Br1 170.06(12) . .
N7 Cu2 N6B 177.0(7) . 13_465
N7 Cu2 N6A 161.5(8) . 13_465
N6B Cu2 N6A 18.4(7) 13_465 13_465
N7 Cu2 O29 90.3(5) . .
N6B Cu2 O29 92.2(6) 13_465 .
N6A Cu2 O29 101.4(7) 13_465 .
N7 Cu2 Br4 94.7(5) . .
N6B Cu2 Br4 83.4(6) 13_465 .
N6A Cu2 Br4 98.4(7) 13_465 .
O29 Cu2 Br4 95.0(3) . .
N7 Cu2 Br3 87.8(5) . .
N6B Cu2 Br3 93.5(6) 13_465 .
N6A Cu2 Br3 76.4(7) 13_465 .
O29 Cu2 Br3 98.9(3) . .
Br4 Cu2 Br3 165.90(16) . .
N5 Cu3 N8 172.9(8) 15_565 .
N5 Cu3 O31 89.3(6) 15_565 .
N8 Cu3 O31 84.7(7) . .
N5 Cu3 O30 86.3(8) 15_565 .
N8 Cu3 O30 96.4(8) . .
O31 Cu3 O30 79.7(9) . .
N5 Cu3 Br5 92.9(6) 15_565 .
N8 Cu3 Br5 92.7(6) . .
O31 Cu3 Br5 174.0(3) . .
O30 Cu3 Br5 105.9(8) . .
O28 S1 C127 106.4(11) . .
O28 S1 C126 108.7(13) . .
C127 S1 C126 85.7(16) . .
O29 S2 C129 114.4(10) . .
O29 S2 C128 108.9(8) . .
C129 S2 C128 94.6(12) . .
C22 O2 C3 115.6(8) . .
C28 O3 C4 121.5(10) . .
C29 O5 C10 115.2(9) . .
C11 O6 C35 114.2(9) . .
C17 O8 C36 117.4(8) . .
C18 O9 C42 115.9(9) . .
C64 O11 C45 115.4(12) . .
C46 O12 C70 118.7(12) . .
C71 O14 C52 117.4(10) . .
C53 O15 C77 115.5(10) . .
C78 O17 C59 115.2(9) . .
C60 O18 C84 116.6(10) . .
C105 O20 C87 115.1(8) . .
C88 O21 C111 114.3(8) . .
C112 O23 C94 114.9(9) . .
C95 O24 C18B 121(2) . .
C95 O24 C18A 130(4) . .
C18B O24 C18A 43(3) . .
C100 O26 C119 114.1(11) . .
C125 O27 C101 120.7(11) . .
S1 O28 Cu1 125.9(6) . .
S2 O29 Cu2 125.8(6) . .
C26 N1 C25 116.3(10) . .
C26 N1 Cu1 123.0(8) . .
C25 N1 Cu1 120.7(8) . .
C32 N2 C33 115.7(12) . .
C39 N3 C40 118.7(10) . .
C39 N3 Cu1 121.2(8) . 17_444
C40 N3 Cu1 119.8(8) . 17_444
C109 N7 C108 118.1(12) . .
C109 N7 Cu2 120.0(10) . .
C108 N7 Cu2 121.1(11) . .
C115 N8 C116 122.1(14) . .
C115 N8 Cu3 123.0(14) . .
C116 N8 Cu3 114.6(11) . .
C6 C1 C2 116.2(9) . .
C6 C1 C21 126.6(8) . .
C2 C1 C21 117.1(9) . .
C3 C2 C1 121.5(10) . .
C4 C3 C2 121.0(9) . .
C4 C3 O2 121.2(9) . .
C2 C3 O2 117.8(10) . .
C3 C4 O3 116.5(10) . .
C3 C4 C5 120.2(10) . .
O3 C4 C5 123.2(11) . .
C6 C5 C4 117.9(10) . .
C1 C6 C5 123.1(9) . .
C1 C6 C7 121.1(9) . .
C5 C6 C7 115.6(9) . .
C6 C7 C8 114.1(7) . .
C9 C8 C13 117.6(9) . .
C9 C8 C7 120.4(9) . .
C13 C8 C7 121.7(8) . .
C10 C9 C8 122.9(10) . .
C9 C10 O5 120.6(10) . .
C9 C10 C11 119.0(10) . .
O5 C10 C11 120.2(9) . .
C12 C11 O6 127.0(11) . .
C12 C11 C10 120.1(10) . .
O6 C11 C10 112.6(9) . .
C11 C12 C13 122.6(10) . .
C12 C13 C8 117.4(9) . .
C12 C13 C14 119.0(9) . .
C8 C13 C14 123.6(8) . .
C13 C14 C15 109.0(8) . .
C16 C15 C20 118.9(9) . .
C16 C15 C14 118.8(8) . .
C20 C15 C14 122.4(8) . .
C17 C16 C15 123.2(9) . .
C16 C17 O8 120.3(9) . .
C16 C17 C18 119.7(9) . .
O8 C17 C18 120.0(8) . .
O9 C18 C17 115.5(9) . .
O9 C18 C19 126.6(9) . .
C17 C18 C19 117.9(9) . .
C20 C19 C18 123.0(9) . .
C19 C20 C15 117.3(8) . .
C19 C20 C21 119.0(8) . .
C15 C20 C21 123.7(8) . .
C20 C21 C1 112.2(8) . .
O1 C22 O2 124.7(10) . .
O1 C22 C23 125.1(11) . .
O2 C22 C23 110.1(10) . .
C27 C23 C24 116.9(10) . .
C27 C23 C22 119.9(11) . .
C24 C23 C22 123.0(11) . .
C25 C24 C23 121.8(12) . .
C24 C25 N1 120.8(11) . .
N1 C26 C27 123.4(12) . .
C23 C27 C26 120.7(11) . .
O4 C29 O5 126.9(11) . .
O4 C29 C30 120.0(12) . .
O5 C29 C30 113.1(11) . .
C31 C30 C34 121.9(13) . .
C31 C30 C29 119.7(13) . .
C34 C30 C29 118.2(12) . .
C30 C31 C32 115.2(14) . .
N2 C32 C31 127.5(14) . .
C34 C33 N2 122.2(14) . .
C30 C34 C33 117.0(14) . .
O7 C36 O8 123.2(10) . .
O7 C36 C37 125.0(10) . .
O8 C36 C37 111.7(9) . .
C41 C37 C38 118.9(10) . .
C41 C37 C36 120.7(10) . .
C38 C37 C36 120.3(10) . .
C39 C38 C37 116.9(12) . .
N3 C39 C38 122.4(12) . .
C41 C40 N3 121.1(12) . .
C40 C41 C37 121.7(12) . .
C48 C43 C44 115.9(11) . .
C48 C43 C63 124.8(10) . .
C44 C43 C63 119.2(10) . .
C43 C44 C45 120.9(11) . .
C46 C45 O11 119.7(13) . .
C46 C45 C44 123.5(12) . .
O11 C45 C44 116.3(12) . .
C45 C46 O12 120.2(13) . .
C45 C46 C47 117.9(12) . .
O12 C46 C47 121.8(13) . .
C46 C47 C48 120.1(11) . .
C43 C48 C47 121.5(11) . .
C43 C48 C49 124.5(10) . .
C47 C48 C49 114.0(10) . .
C50 C49 C48 111.4(9) . .
C51 C50 C55 117.0(9) . .
C51 C50 C49 120.1(10) . .
C55 C50 C49 122.8(9) . .
C52 C51 C50 121.5(11) . .
C53 C52 C51 122.9(11) . .
C53 C52 O14 120.8(10) . .
C51 C52 O14 116.3(10) . .
C52 C53 C54 119.9(10) . .
C52 C53 O15 116.0(10) . .
C54 C53 O15 124.0(10) . .
C53 C54 C55 118.0(10) . .
C54 C55 C50 120.3(9) . .
C54 C55 C56 117.9(9) . .
C50 C55 C56 121.7(8) . .
C55 C56 C57 110.9(8) . .
C58 C57 C62 120.2(10) . .
C58 C57 C56 117.1(9) . .
C62 C57 C56 122.6(9) . .
C59 C58 C57 120.3(10) . .
C58 C59 C60 123.4(10) . .
C58 C59 O17 120.8(10) . .
C60 C59 O17 115.7(10) . .
O18 C60 C61 125.5(11) . .
O18 C60 C59 117.2(10) . .
C61 C60 C59 117.0(11) . .
C60 C61 C62 121.4(11) . .
C57 C62 C61 117.3(10) . .
C57 C62 C63 124.7(9) . .
C61 C62 C63 117.9(9) . .
C43 C63 C62 111.5(8) . .
O10 C64 O11 123.6(14) . .
O10 C64 C65 124.2(16) . .
O11 C64 C65 112.1(15) . .
C69 C65 C66 118.6(16) . .
C69 C65 C64 122.1(16) . .
C66 C65 C64 119.3(18) . .
C67 C66 C65 119(2) . .
N4 C67 C66 126.2(18) . .
C67 N4 C68 119.6(14) . .
C69 C68 N4 113(2) . .
C65 C69 C68 123.1(18) . .
O13 C71 O14 124.5(12) . .
O13 C71 C72 122.0(14) . .
O14 C71 C72 112.4(13) . .
C76 C72 C73 120.0(14) . .
C76 C72 C71 120.9(15) . .
C73 C72 C71 118.9(15) . .
C72 C73 C74 116.6(17) . .
N5 C74 C73 122.0(17) . .
C75 N5 C74 120.4(16) . .
C75 N5 Cu3 122.3(14) . 14_345
C74 N5 Cu3 117.3(12) . 14_345
N5 C75 C76 120.9(18) . .
C72 C76 C75 120.1(16) . .
O16 C78 O17 125.5(11) . .
O16 C78 C79B 130.2(15) . .
O17 C78 C79B 103.1(13) . .
O16 C78 C79A 126.9(15) . .
O17 C78 C79A 107.0(14) . .
C79B C78 C79A 19.0(10) . .
C80A C79A C83A 117(3) . .
C80A C79A C78 124(2) . .
C83A C79A C78 118(2) . .
C79A C80A C81A 119(2) . .
C86 C85 C90 119.2(9) . .
C86 C85 C104 117.8(9) . .
C90 C85 C104 122.9(9) . .
C85 C86 C87 118.9(9) . .
C86 C87 C88 124.0(9) . .
C86 C87 O20 116.4(8) . .
C88 C87 O20 119.4(8) . .
C89 C88 O21 126.5(9) . .
C89 C88 C87 117.3(9) . .
O21 C88 C87 116.2(9) . .
C88 C89 C90 121.8(9) . .
C85 C90 C89 118.7(9) . .
C85 C90 C91 123.4(8) . .
C89 C90 C91 117.7(8) . .
C92 C91 C90 112.0(8) . .
C93 C92 C97 119.1(10) . .
C93 C92 C91 116.9(10) . .
C97 C92 C91 124.0(9) . .
C94 C93 C92 120.0(11) . .
C93 C94 C95 123.8(11) . .
C93 C94 O23 120.1(12) . .
C95 C94 O23 115.9(11) . .
O24 C95 C94 117.6(12) . .
O24 C95 C96 125.1(13) . .
C94 C95 C96 117.4(11) . .
C95 C96 C97 119.0(11) . .
C92 C97 C96 120.7(10) . .
C92 C97 C132 124.4(9) . .
C96 C97 C132 114.9(10) . .
C99 C98 C103 114.2(10) . .
C99 C98 C132 121.6(10) . .
C103 C98 C132 124.3(9) . .
C100 C99 C98 123.3(11) . .
C101 C100 O26 120.8(12) . .
C101 C100 C99 121.0(11) . .
O26 C100 C99 117.2(12) . .
C100 C101 C102 119.0(11) . .
C100 C101 O27 119.8(11) . .
C102 C101 O27 121.2(12) . .
C103 C102 C101 121.4(11) . .
C102 C103 C98 120.8(10) . .
C102 C103 C104 117.8(10) . .
C98 C103 C104 121.4(9) . .
C85 C104 C103 109.4(8) . .
O19 C105 O20 122.7(10) . .
O19 C105 C106 130.0(12) . .
O20 C105 C106 107.2(10) . .
C107 C106 C110 116.6(11) . .
C107 C106 C105 127.1(12) . .
C110 C106 C105 116.2(12) . .
C108 C107 C106 120.8(15) . .
C107 C108 N7 124.0(16) . .
N7 C109 C110 123.4(13) . .
C109 C110 C106 116.2(13) . .
O22 C112 O23 123.8(10) . .
O22 C112 C113 125.5(12) . .
O23 C112 C113 110.7(10) . .
C114 C113 C117 120.9(13) . .
C114 C113 C112 120.8(13) . .
C117 C113 C112 118.3(12) . .
C113 C114 C115 115.6(15) . .
N8 C115 C114 122.9(16) . .
C117 C116 N8 119.5(16) . .
C116 C117 C113 118.4(15) . .
O25 C119 O26 126.4(12) . .
O25 C119 C120 125.5(14) . .
O26 C119 C120 107.7(12) . .
C124 C120 C121 116.1(16) . .
C124 C120 C119 116.7(16) . .
C121 C120 C119 126.7(14) . .
C120 C121 C122 119.6(17) . .
N9 C122 C121 123.0(18) . .
C123 N9 C122 114.6(17) . .
N9 C123 C124 118(2) . .
C120 C124 C123 125(2) . .
C98 C132 C97 112.6(8) . .
S3 O30 Cu3 147(2) . .
O30 S3 C130 86(2) . .
O30 S3 C131 119(2) . .
C130 S3 C131 93.0(19) . .
O45 S34 C133 121(3) . .
O45 S34 C134 111(2) . .
C133 S34 C134 81(2) . .
C81A N6A C82A 117(3) . .
C81A N6A Cu2 121(2) . 13_465
C82A N6A Cu2 118(2) . 13_465
C82B N6B C81B 116(3) . .
C82B N6B Cu2 121.7(18) . 13_465
C81B N6B Cu2 122(2) . 13_465
N6A C82A C83A 118(3) . .
C83B C82B N6B 129(3) . .
N6A C81A C80A 123(2) . .
N6B C81B C80B 128(4) . .
C82A C83A C79A 125(3) . .
C82B C83B C79B 111(3) . .
C81B C80B C79B 116(3) . .
C80B C79B C78 131(2) . .
C80B C79B C83B 119(2) . .
C78 C79B C83B 110(2) . .

loop_
_geom_bond_atom_site_label_1
_geom_bond_atom_site_label_2
_geom_bond_distance
_geom_bond_site_symmetry_2
Br1 Cu1 2.476(3) .
Br2 Cu1 2.453(3) .
Br3 Cu2 2.490(4) .
Br4 Cu2 2.447(4) .
Br5 Cu3 2.528(6) .
O31 Cu3 2.276(18) .
Cu1 N1 1.987(9) .
Cu1 N3 1.993(10) 18_554
Cu1 O28 2.263(9) .
Cu2 N7 1.994(11) .
Cu2 N6B 2.02(2) 13_465
Cu2 N6A 2.05(3) 13_465
Cu2 O29 2.251(10) .
Cu3 N5 1.953(14) 15_565
Cu3 N8 2.011(12) .
Cu3 O30 2.29(3) .
S1 O28 1.489(11) .
S1 C127 1.64(3) .
S1 C126 1.80(4) .
S2 O29 1.497(11) .
S2 C129 1.65(3) .
S2 C128 1.733(19) .
O1 C22 1.206(14) .
O2 C22 1.369(14) .
O2 C3 1.397(12) .
O3 C28 1.325(17) .
O3 C4 1.370(14) .
O4 C29 1.208(15) .
O5 C29 1.277(15) .
O5 C10 1.407(13) .
O6 C11 1.421(15) .
O6 C35 1.437(17) .
O7 C36 1.205(14) .
O8 C17 1.377(12) .
O8 C36 1.380(14) .
O9 C18 1.373(12) .
O9 C42 1.425(15) .
O10 C64 1.200(19) .
O11 C64 1.349(19) .
O11 C45 1.410(16) .
O12 C46 1.360(17) .
O12 C70 1.46(2) .
O13 C71 1.235(17) .
O14 C71 1.281(17) .
O14 C52 1.442(15) .
O15 C53 1.410(13) .
O15 C77 1.447(18) .
O16 C78 1.165(15) .
O17 C78 1.365(16) .
O17 C59 1.442(14) .
O18 C60 1.363(15) .
O18 C84 1.456(17) .
O19 C105 1.200(14) .
O20 C105 1.349(14) .
O20 C87 1.444(12) .
O21 C88 1.359(12) .
O21 C111 1.458(14) .
O22 C112 1.160(13) .
O23 C112 1.362(16) .
O23 C94 1.432(14) .
O24 C95 1.347(15) .
O24 C18B 1.440(19) .
O24 C18A 1.45(2) .
O25 C119 1.187(17) .
O26 C100 1.376(15) .
O26 C119 1.395(18) .
O27 C125 1.366(18) .
O27 C101 1.401(16) .
N1 C26 1.291(16) .
N1 C25 1.413(17) .
N2 C32 1.225(19) .
N2 C33 1.40(2) .
N3 C39 1.318(17) .
N3 C40 1.402(16) .
N3 Cu1 1.993(10) 17_444
N7 C109 1.303(19) .
N7 C108 1.36(2) .
N8 C115 1.15(2) .
N8 C116 1.41(2) .
C1 C6 1.368(14) .
C1 C2 1.431(14) .
C1 C21 1.498(13) .
C2 C3 1.397(16) .
C3 C4 1.332(16) .
C4 C5 1.432(16) .
C5 C6 1.411(16) .
C6 C7 1.544(13) .
C7 C8 1.548(14) .
C8 C9 1.401(15) .
C8 C13 1.419(14) .
C9 C10 1.298(16) .
C10 C11 1.456(17) .
C11 C12 1.273(16) .
C12 C13 1.416(15) .
C13 C14 1.493(14) .
C14 C15 1.539(14) .
C15 C16 1.385(14) .
C15 C20 1.404(14) .
C16 C17 1.344(14) .
C17 C18 1.390(15) .
C18 C19 1.393(14) .
C19 C20 1.387(13) .
C20 C21 1.481(13) .
C22 C23 1.495(15) .
C23 C27 1.347(18) .
C23 C24 1.367(17) .
C24 C25 1.320(17) .
C26 C27 1.366(17) .
C29 C30 1.554(17) .
C30 C31 1.35(2) .
C30 C34 1.359(18) .
C31 C32 1.40(2) .
C33 C34 1.37(2) .
C36 C37 1.467(16) .
C37 C41 1.363(17) .
C37 C38 1.421(18) .
C38 C39 1.413(17) .
C40 C41 1.326(17) .
C43 C48 1.382(17) .
C43 C44 1.410(17) .
C43 C63 1.441(17) .
C44 C45 1.43(2) .
C45 C46 1.31(2) .
C46 C47 1.406(19) .
C47 C48 1.453(18) .
C48 C49 1.504(17) .
C49 C50 1.503(15) .
C50 C51 1.368(16) .
C50 C55 1.445(15) .
C51 C52 1.352(16) .
C52 C53 1.341(17) .
C53 C54 1.404(17) .
C54 C55 1.408(14) .
C55 C56 1.506(15) .
C56 C57 1.536(15) .
C57 C58 1.359(15) .
C57 C62 1.395(15) .
C58 C59 1.343(17) .
C59 C60 1.377(17) .
C60 C61 1.364(17) .
C61 C62 1.433(16) .
C62 C63 1.562(15) .
C64 C65 1.44(2) .
C65 C69 1.39(3) .
C65 C66 1.42(2) .
C66 C67 1.35(3) .
C67 N4 1.33(3) .
N4 C68 1.49(3) .
C68 C69 1.47(3) .
C71 C72 1.49(2) .
C72 C76 1.32(2) .
C72 C73 1.42(3) .
C73 C74 1.44(2) .
C74 N5 1.33(2) .
N5 C75 1.31(2) .
N5 Cu3 1.953(14) 14_345
C75 C76 1.45(2) .
C78 C79B 1.51(3) .
C78 C79A 1.55(3) .
C79A C80A 1.15(3) .
C79A C83A 1.34(4) .
C80A C81A 1.47(3) .
C85 C86 1.388(15) .
C85 C90 1.423(14) .
C85 C104 1.513(14) .
C86 C87 1.397(14) .
C87 C88 1.398(15) .
C88 C89 1.350(15) .
C89 C90 1.453(14) .
C90 C91 1.503(14) .
C91 C92 1.481(15) .
C92 C93 1.364(15) .
C92 C97 1.381(16) .
C93 C94 1.359(18) .
C94 C95 1.377(19) .
C95 C96 1.389(18) .
C96 C97 1.429(16) .
C97 C132 1.573(15) .
C98 C99 1.402(16) .
C98 C103 1.454(16) .
C98 C132 1.475(16) .
C99 C100 1.397(19) .
C100 C101 1.34(2) .
C101 C102 1.396(18) .
C102 C103 1.389(16) .
C103 C104 1.529(16) .
C105 C106 1.458(17) .
C106 C107 1.41(2) .
C106 C110 1.448(19) .
C107 C108 1.30(2) .
C109 C110 1.410(18) .
C112 C113 1.495(17) .
C113 C114 1.30(2) .
C113 C117 1.41(2) .
C114 C115 1.51(2) .
C116 C117 1.33(2) .
C119 C120 1.548(19) .
C120 C124 1.28(2) .
C120 C121 1.30(2) .
C121 C122 1.37(2) .
C122 N9 1.33(2) .
N9 C123 1.32(3) .
C123 C124 1.37(3) .
C131 S3 1.68(3) .
C130 S3 1.50(3) .
O30 S3 1.44(2) .
S34 O45 1.41(5) .
S34 C133 1.45(5) .
S34 C134 1.86(3) .
N6A C81A 1.22(3) .
N6A C82A 1.25(3) .
N6A Cu2 2.05(3) 13_465
N6B C82B 1.32(3) .
N6B C81B 1.32(5) .
N6B Cu2 2.01(2) 13_465
C82A C83A 1.33(4) .
C82B C83B 1.30(4) .
C81B C80B 1.33(5) .
C83B C79B 1.63(4) .
C80B C79B 1.36(4) .
